data_4512952
loop_
_publ_author_name
'Chen, Min-Min'
'Zhou, Xuan'
'Li, Hong-Xi'
'Yang, Xiao-Xi'
'Lang, Jian-Ping'

_publ_section_title
;
 Luminescent Two-Dimensional Coordination Polymer for Selective and
 Recyclable Sensing of Nitroaromatic Compounds with High Sensitivity in
 Water
;
_journal_issue 6
_journal_name_full 'Crystal Growth &amp; Design'
_journal_page_first 2753
_journal_paper_doi 10.1021/acs.cgd.5b00095
_journal_volume 15
_journal_year 2015
_chemical_formula_moiety 'C35 H24 Cd N4 O4'
_chemical_formula_sum 'C35 H24 Cd N4 O4'
_chemical_formula_weight 676.99
_chemical_name_systematic
; 
 ? 
;
_space_group_IT_number 61
_symmetry_cell_setting orthorhombic
_symmetry_space_group_name_Hall '-P 2ac 2ab'
_symmetry_space_group_name_H-M 'P b c a'
_atom_sites_solution_hydrogens geom
_atom_sites_solution_primary direct
_atom_sites_solution_secondary difmap
_audit_creation_method SHELXL-97
_cell_angle_alpha 90.00
_cell_angle_beta 90.00
_cell_angle_gamma 90.00
_cell_formula_units_Z 8
_cell_length_a 8.4187(4)
_cell_length_b 20.3266(11)
_cell_length_c 33.4480(16)
_cell_measurement_reflns_used 9960
_cell_measurement_temperature 153(2)
_cell_measurement_theta_max 28.30
_cell_measurement_theta_min 2.69
_cell_volume 5723.7(5)
_computing_cell_refinement 'Bruker SAINT'
_computing_data_collection 'Bruker APEX2'
_computing_data_reduction 'Bruker SAINT'
_computing_molecular_graphics 'Bruker SHELXTL'
_computing_publication_material 'Bruker SHELXTL'
_computing_structure_refinement 'SHELXL-97 (Sheldrick, 1997)'
_computing_structure_solution 'SHELXS-97 (Sheldrick, 1990)'
_diffrn_ambient_temperature 153(2)
_diffrn_measured_fraction_theta_full 0.996
_diffrn_measured_fraction_theta_max 0.996
_diffrn_measurement_device_type 'Bruker ApexII'
_diffrn_measurement_method 'phi and omega scans'
_diffrn_radiation_monochromator graphite
_diffrn_radiation_source 'fine-focus sealed tube'
_diffrn_radiation_type MoK\a
_diffrn_radiation_wavelength 0.71073
_diffrn_reflns_av_R_equivalents 0.0383
_diffrn_reflns_av_sigmaI/netI 0.0288
_diffrn_reflns_limit_h_max 11
_diffrn_reflns_limit_h_min -11
_diffrn_reflns_limit_k_max 27
_diffrn_reflns_limit_k_min -26
_diffrn_reflns_limit_l_max 44
_diffrn_reflns_limit_l_min -36
_diffrn_reflns_number 44293
_diffrn_reflns_theta_full 28.32
_diffrn_reflns_theta_max 28.32
_diffrn_reflns_theta_min 2.34
_diffrn_standards_decay_% 0
_diffrn_standards_interval_count 0
_diffrn_standards_interval_time 0
_diffrn_standards_number 0
_exptl_absorpt_coefficient_mu 0.811
_exptl_absorpt_correction_T_max 0.536
_exptl_absorpt_correction_T_min 0.412
_exptl_absorpt_correction_type multi-scan
_exptl_absorpt_process_details 'SADABS, (Sheldrick 2008)'
_exptl_crystal_colour yellow
_exptl_crystal_density_diffrn 1.571
_exptl_crystal_density_method 'not measured'
_exptl_crystal_description block
_exptl_crystal_F_000 2736.0
_exptl_crystal_size_max 0.30
_exptl_crystal_size_mid 0.12
_exptl_crystal_size_min 0.10
_refine_diff_density_max 0.715
_refine_diff_density_min -0.392
_refine_diff_density_rms 0.071
_refine_ls_extinction_method none
_refine_ls_goodness_of_fit_ref 1.016
_refine_ls_hydrogen_treatment constr
_refine_ls_matrix_type full
_refine_ls_number_parameters 397
_refine_ls_number_reflns 7092
_refine_ls_number_restraints 0
_refine_ls_restrained_S_all 1.016
_refine_ls_R_factor_all 0.0416
_refine_ls_R_factor_gt 0.0281
_refine_ls_shift/su_max 0.001
_refine_ls_shift/su_mean 0.000
_refine_ls_structure_factor_coef Fsqd
_refine_ls_weighting_details 'calc w=1/[\s^2^(Fo^2^)+(0.0261P)^2^+5.1583P] where P=(Fo^2^+2Fc^2^)/3'
_refine_ls_weighting_scheme calc
_refine_ls_wR_factor_gt 0.0603
_refine_ls_wR_factor_ref 0.0649
_reflns_number_gt 5784
_reflns_number_total 7092
_reflns_threshold_expression >2sigma(I)
_cod_data_source_file cg5b00095_si_002.cif
_cod_data_source_block 1
_cod_depositor_comments
;
The following automatic conversions were performed:

'_symmetry_cell_setting' value 'Orthorhombic' changed to
'orthorhombic' according to
/usr/data/users/saulius/crontab/automatic-downloads/rss-feeds/ACS/lib/dictionaries/cif_core.dic
dictionary named 'cif_core.dic' version 2.4.2 from 2011-04-26.

Automatic conversion script
Id: cif_fix_values 3271 2015-04-21 07:52:19Z andrius 

 Adding full bibliography for 4512952--4512953.cif.
;
_cod_original_sg_symbol_H-M Pbca
_cod_database_code 4512952

loop_
_symmetry_equiv_pos_as_xyz
'x, y, z'
'-x+1/2, -y, z+1/2'
'-x, y+1/2, -z+1/2'
'x+1/2, -y+1/2, -z'
'-x, -y, -z'
'x-1/2, y, -z-1/2'
'x, -y-1/2, z-1/2'
'-x-1/2, y-1/2, z'

loop_
_atom_site_label
_atom_site_type_symbol
_atom_site_fract_x
_atom_site_fract_y
_atom_site_fract_z
_atom_site_U_iso_or_equiv
_atom_site_adp_type
_atom_site_occupancy
_atom_site_symmetry_multiplicity
_atom_site_calc_flag
_atom_site_refinement_flags
Cd1 Cd 0.974231(17) 0.943665(6) 0.367044(4) 0.01501(5) Uani 1 1 d .
O1 O 1.05682(18) 0.85435(7) 0.41506(4) 0.0256(3) Uani 1 1 d .
N1 N 0.2527(2) 1.16888(8) 0.68142(5) 0.0187(3) Uani 1 1 d .
C1 C 0.2270(2) 1.23506(9) 0.69190(6) 0.0199(4) Uani 1 1 d .
O2 O 1.11003(19) 0.85448(7) 0.35063(4) 0.0260(3) Uani 1 1 d .
N3 N 0.1490(2) 1.06479(7) 0.69638(5) 0.0171(3) Uani 1 1 d .
N2 N 0.1145(2) 1.24529(8) 0.71925(5) 0.0249(4) Uani 1 1 d .
O3 O 1.33968(17) 0.51849(6) 0.40514(4) 0.0237(3) Uani 1 1 d .
C2 C 0.0877(3) 1.30791(11) 0.73006(7) 0.0319(5) Uani 1 1 d .
H2B H 0.0108 1.3158 0.7494 0.038 Uiso 1 1 calc R
O4 O 1.4302(2) 0.54355(7) 0.34517(4) 0.0274(3) Uani 1 1 d .
N4 N 0.80920(19) 0.99178(7) 0.41132(4) 0.0172(3) Uani 1 1 d .
C3 C 0.1667(3) 1.36092(11) 0.71437(7) 0.0355(6) Uani 1 1 d .
H3B H 0.1423 1.4036 0.7224 0.043 Uiso 1 1 calc R
C4 C 0.2839(3) 1.34901(10) 0.68626(7) 0.0330(5) Uani 1 1 d .
H4A H 0.3406 1.3838 0.6752 0.040 Uiso 1 1 calc R
C5 C 0.3162(3) 1.28534(10) 0.67475(6) 0.0257(5) Uani 1 1 d .
H5A H 0.3951 1.2762 0.6561 0.031 Uiso 1 1 calc R
C6 C 0.2216(2) 1.11903(9) 0.71000(5) 0.0177(4) Uani 1 1 d .
C7 C 0.1238(2) 1.01522(9) 0.72244(6) 0.0203(4) Uani 1 1 d .
H7A H 0.0729 0.9775 0.7133 0.024 Uiso 1 1 calc R
C8 C 0.1700(3) 1.01794(10) 0.76196(6) 0.0253(5) Uani 1 1 d .
H8A H 0.1514 0.9827 0.7790 0.030 Uiso 1 1 calc R
C9 C 0.2445(3) 1.07421(11) 0.77563(6) 0.0254(5) Uani 1 1 d .
H9A H 0.2761 1.0775 0.8022 0.031 Uiso 1 1 calc R
C10 C 0.2715(3) 1.12538(10) 0.74949(6) 0.0236(4) Uani 1 1 d .
H10A H 0.3222 1.1635 0.7581 0.028 Uiso 1 1 calc R
C12 C 0.3023(2) 1.17719(9) 0.60895(6) 0.0200(4) Uani 1 1 d .
H12A H 0.2221 1.2084 0.6066 0.024 Uiso 1 1 calc R
C13 C 0.3854(2) 1.15704(9) 0.57539(6) 0.0208(4) Uani 1 1 d .
H13A H 0.3617 1.1755 0.5507 0.025 Uiso 1 1 calc R
C14 C 0.5047(2) 1.10918(9) 0.57818(6) 0.0188(4) Uani 1 1 d .
C15 C 0.5413(2) 1.08449(10) 0.61599(6) 0.0218(4) Uani 1 1 d .
H15A H 0.6223 1.0536 0.6186 0.026 Uiso 1 1 calc R
C16 C 0.4601(2) 1.10480(10) 0.64961(6) 0.0211(4) Uani 1 1 d .
H16A H 0.4867 1.0877 0.6745 0.025 Uiso 1 1 calc R
C17 C 0.5900(3) 1.08178(10) 0.54407(6) 0.0204(4) Uani 1 1 d .
H17A H 0.6748 1.0542 0.5501 0.024 Uiso 1 1 calc R
C18 C 0.5617(2) 1.09140(9) 0.50520(6) 0.0208(4) Uani 1 1 d .
H18A H 0.4819 1.1207 0.4980 0.025 Uiso 1 1 calc R
C19 C 0.6500(2) 1.05804(9) 0.47345(6) 0.0187(4) Uani 1 1 d .
C20 C 0.6180(3) 1.07100(10) 0.43329(6) 0.0234(4) Uani 1 1 d .
H20A H 0.5423 1.1023 0.4264 0.028 Uiso 1 1 calc R
C21 C 0.6988(3) 1.03730(10) 0.40373(6) 0.0224(4) Uani 1 1 d .
H21A H 0.6751 1.0468 0.3772 0.027 Uiso 1 1 calc R
C22 C 0.8411(2) 0.97940(10) 0.45009(6) 0.0204(4) Uani 1 1 d .
H22A H 0.9180 0.9480 0.4560 0.024 Uiso 1 1 calc R
C23 C 0.7666(3) 1.01052(10) 0.48117(5) 0.0210(4) Uani 1 1 d .
H23A H 0.7933 1.0001 0.5074 0.025 Uiso 1 1 calc R
C24 C 1.1144(2) 0.82713(9) 0.38473(6) 0.0186(4) Uani 1 1 d .
C25 C 1.1856(2) 0.75881(9) 0.38612(6) 0.0180(4) Uani 1 1 d .
C26 C 1.1873(3) 0.72457(10) 0.35071(6) 0.0247(4) Uani 1 1 d .
H26A H 1.1489 0.7445 0.3276 0.030 Uiso 1 1 calc R
C27 C 1.2458(3) 0.66000(10) 0.34869(6) 0.0244(5) Uani 1 1 d .
H27A H 1.2437 0.6377 0.3244 0.029 Uiso 1 1 calc R
C28 C 1.3061(2) 0.62915(9) 0.38189(6) 0.0179(4) Uani 1 1 d .
C29 C 1.3148(2) 0.66414(9) 0.41892(5) 0.0163(4) Uani 1 1 d .
C30 C 1.3927(3) 0.63779(9) 0.45306(6) 0.0231(4) Uani 1 1 d .
H30A H 1.4364 0.5958 0.4517 0.028 Uiso 1 1 calc R
C31 C 1.4046(3) 0.67293(10) 0.48778(6) 0.0289(5) Uani 1 1 d .
H31A H 1.4579 0.6552 0.5096 0.035 Uiso 1 1 calc R
C32 C 1.3366(3) 0.73564(10) 0.49051(6) 0.0272(5) Uani 1 1 d .
H32A H 1.3431 0.7589 0.5144 0.033 Uiso 1 1 calc R
C33 C 1.2610(3) 0.76296(9) 0.45851(6) 0.0214(4) Uani 1 1 d .
H33A H 1.2155 0.8044 0.4611 0.026 Uiso 1 1 calc R
C34 C 1.2502(2) 0.72937(9) 0.42139(5) 0.0161(4) Uani 1 1 d .
C35 C 1.3617(2) 0.55914(9) 0.37771(6) 0.0188(4) Uani 1 1 d .
C11 C 0.3388(2) 1.15063(9) 0.64633(6) 0.0177(4) Uani 1 1 d .

loop_
_atom_site_aniso_label
_atom_site_aniso_U_11
_atom_site_aniso_U_22
_atom_site_aniso_U_33
_atom_site_aniso_U_23
_atom_site_aniso_U_13
_atom_site_aniso_U_12
Cd1 0.01979(8) 0.01032(7) 0.01491(7) -0.00135(5) 0.00139(5) 0.00051(5)
O1 0.0283(9) 0.0174(7) 0.0311(8) -0.0007(6) 0.0060(6) 0.0057(6)
N1 0.0204(9) 0.0154(7) 0.0204(7) -0.0045(6) 0.0053(7) -0.0020(7)
C1 0.0209(11) 0.0178(9) 0.0211(9) -0.0063(7) -0.0021(8) -0.0005(8)
O2 0.0367(9) 0.0155(7) 0.0256(7) 0.0033(6) -0.0027(7) 0.0065(6)
N3 0.0190(9) 0.0147(8) 0.0176(7) -0.0025(6) 0.0016(6) 0.0021(6)
N2 0.0243(10) 0.0230(9) 0.0275(9) -0.0094(7) 0.0046(8) 0.0003(7)
O3 0.0241(8) 0.0134(7) 0.0336(8) 0.0024(6) 0.0023(6) -0.0003(6)
C2 0.0315(13) 0.0294(12) 0.0349(11) -0.0137(9) 0.0031(10) 0.0067(10)
O4 0.0404(10) 0.0186(7) 0.0231(7) -0.0028(6) 0.0009(7) 0.0102(6)
N4 0.0189(9) 0.0149(8) 0.0179(7) -0.0019(6) 0.0026(7) -0.0009(6)
C3 0.0446(15) 0.0192(11) 0.0428(13) -0.0101(9) -0.0062(12) 0.0041(10)
C4 0.0452(15) 0.0187(10) 0.0351(12) -0.0023(9) -0.0054(11) -0.0071(10)
C5 0.0293(12) 0.0223(10) 0.0255(10) -0.0045(8) 0.0012(9) -0.0049(9)
C6 0.0160(10) 0.0187(9) 0.0185(9) -0.0051(7) 0.0019(8) 0.0024(8)
C7 0.0242(11) 0.0155(9) 0.0213(9) -0.0010(7) -0.0008(8) 0.0033(8)
C8 0.0291(12) 0.0268(11) 0.0201(9) 0.0034(8) 0.0001(9) 0.0062(9)
C9 0.0241(12) 0.0360(12) 0.0162(9) -0.0026(8) -0.0028(8) 0.0058(9)
C10 0.0216(11) 0.0268(10) 0.0223(9) -0.0084(8) -0.0016(8) 0.0006(9)
C12 0.0181(10) 0.0171(9) 0.0249(10) -0.0027(7) 0.0012(8) 0.0009(8)
C13 0.0230(11) 0.0199(10) 0.0194(9) -0.0005(7) 0.0011(8) -0.0015(8)
C14 0.0171(11) 0.0192(9) 0.0202(9) -0.0039(7) 0.0029(8) -0.0044(8)
C15 0.0161(11) 0.0249(10) 0.0244(9) -0.0030(8) 0.0006(8) 0.0034(8)
C16 0.0191(11) 0.0268(10) 0.0174(9) -0.0017(8) -0.0006(8) 0.0005(8)
C17 0.0176(10) 0.0197(9) 0.0238(9) -0.0036(8) 0.0039(8) -0.0006(8)
C18 0.0215(11) 0.0169(10) 0.0239(9) -0.0024(7) 0.0035(8) 0.0002(8)
C19 0.0186(10) 0.0162(9) 0.0213(9) -0.0025(7) 0.0040(8) -0.0029(8)
C20 0.0255(12) 0.0209(10) 0.0239(10) 0.0002(8) 0.0005(9) 0.0064(8)
C21 0.0271(12) 0.0228(10) 0.0175(9) 0.0004(8) -0.0002(8) 0.0019(8)
C22 0.0214(11) 0.0188(10) 0.0209(9) 0.0020(7) 0.0003(8) 0.0018(8)
C23 0.0247(11) 0.0219(10) 0.0164(9) 0.0001(7) 0.0013(8) 0.0000(8)
C24 0.0159(10) 0.0121(8) 0.0278(10) 0.0008(7) -0.0028(8) 0.0004(8)
C25 0.0189(10) 0.0130(9) 0.0220(9) -0.0003(7) -0.0003(8) 0.0014(8)
C26 0.0327(12) 0.0190(10) 0.0224(9) 0.0011(8) -0.0087(9) 0.0058(9)
C27 0.0342(13) 0.0188(10) 0.0202(9) -0.0040(8) -0.0056(9) 0.0053(9)
C28 0.0166(10) 0.0130(9) 0.0239(9) -0.0008(7) -0.0006(8) 0.0011(7)
C29 0.0165(10) 0.0126(8) 0.0197(9) 0.0015(7) 0.0011(8) -0.0010(7)
C30 0.0292(12) 0.0141(9) 0.0260(10) 0.0047(8) -0.0049(9) -0.0001(8)
C31 0.0404(14) 0.0242(11) 0.0221(10) 0.0058(8) -0.0100(10) -0.0055(10)
C32 0.0434(14) 0.0209(10) 0.0173(9) -0.0005(8) 0.0002(9) -0.0078(10)
C33 0.0275(11) 0.0142(9) 0.0224(9) -0.0008(7) 0.0033(9) -0.0022(8)
C34 0.0161(10) 0.0126(9) 0.0195(8) 0.0013(7) 0.0014(8) -0.0018(7)
C35 0.0163(10) 0.0144(9) 0.0256(9) -0.0026(7) -0.0049(8) 0.0009(8)
C11 0.0168(10) 0.0167(9) 0.0196(8) -0.0054(7) 0.0033(8) -0.0038(8)

loop_
_atom_type_symbol
_atom_type_description
_atom_type_scat_dispersion_real
_atom_type_scat_dispersion_imag
_atom_type_scat_source
C C 0.0033 0.0016 'International Tables Vol C Tables 4.2.6.8 and 6.1.1.4'
H H 0.0000 0.0000 'International Tables Vol C Tables 4.2.6.8 and 6.1.1.4'
N N 0.0061 0.0033 'International Tables Vol C Tables 4.2.6.8 and 6.1.1.4'
O O 0.0106 0.0060 'International Tables Vol C Tables 4.2.6.8 and 6.1.1.4'
Cd Cd -0.8075 1.2024 'International Tables Vol C Tables 4.2.6.8 and 6.1.1.4'

loop_
_geom_angle_atom_site_label_1
_geom_angle_atom_site_label_2
_geom_angle_atom_site_label_3
_geom_angle
_geom_angle_site_symmetry_1
_geom_angle_site_symmetry_3
O2 Cd1 N4 146.84(5) . .
O2 Cd1 O4 117.57(6) . 8_865
N4 Cd1 O4 92.38(5) . 8_865
O2 Cd1 N3 86.83(5) . 5_676
N4 Cd1 N3 110.49(6) . 5_676
O4 Cd1 N3 86.13(5) 8_865 5_676
O2 Cd1 O1 54.95(5) . .
N4 Cd1 O1 93.66(5) . .
O4 Cd1 O1 137.78(5) 8_865 .
N3 Cd1 O1 129.73(5) 5_676 .
O2 Cd1 O3 107.33(5) . 8_865
N4 Cd1 O3 77.86(5) . 8_865
O4 Cd1 O3 54.07(5) 8_865 8_865
N3 Cd1 O3 140.06(5) 5_676 8_865
O1 Cd1 O3 86.64(5) . 8_865
O2 Cd1 C24 27.57(5) . .
N4 Cd1 C24 120.26(6) . .
O4 Cd1 C24 133.42(6) 8_865 .
N3 Cd1 C24 108.83(5) 5_676 .
O1 Cd1 C24 27.40(5) . .
O3 Cd1 C24 98.40(5) 8_865 .
O2 Cd1 C35 118.20(6) . 8_865
N4 Cd1 C35 81.59(6) . 8_865
O4 Cd1 C35 27.41(5) 8_865 8_865
N3 Cd1 C35 113.50(6) 5_676 8_865
O1 Cd1 C35 113.20(6) . 8_865
O3 Cd1 C35 26.98(5) 8_865 8_865
C24 Cd1 C35 119.96(6) . 8_865
C24 O1 Cd1 84.77(11) . .
C1 N1 C6 119.14(15) . .
C1 N1 C11 122.08(16) . .
C6 N1 C11 117.54(15) . .
N2 C1 C5 123.47(18) . .
N2 C1 N1 115.44(17) . .
C5 C1 N1 121.09(18) . .
C24 O2 Cd1 98.67(12) . .
C6 N3 C7 117.80(16) . .
C6 N3 Cd1 124.33(12) . 5_676
C7 N3 Cd1 117.12(13) . 5_676
C1 N2 C2 116.87(19) . .
C35 O3 Cd1 86.32(12) . 8_855
N2 C2 C3 124.1(2) . .
C35 O4 Cd1 96.10(11) . 8_855
C21 N4 C22 116.81(16) . .
C21 N4 Cd1 127.20(13) . .
C22 N4 Cd1 115.34(13) . .
C2 C3 C4 117.9(2) . .
C5 C4 C3 119.7(2) . .
C4 C5 C1 117.9(2) . .
N3 C6 C10 122.45(18) . .
N3 C6 N1 116.30(16) . .
C10 C6 N1 121.18(18) . .
N3 C7 C8 123.03(19) . .
C9 C8 C7 118.57(19) . .
C10 C9 C8 119.32(18) . .
C9 C10 C6 118.84(19) . .
C13 C12 C11 120.02(19) . .
C12 C13 C14 120.90(18) . .
C13 C14 C15 117.93(18) . .
C13 C14 C17 124.46(18) . .
C15 C14 C17 117.57(18) . .
C16 C15 C14 121.46(19) . .
C15 C16 C11 120.11(19) . .
C18 C17 C14 128.1(2) . .
C17 C18 C19 123.20(19) . .
C23 C19 C20 116.31(17) . .
C23 C19 C18 122.80(18) . .
C20 C19 C18 120.86(18) . .
C21 C20 C19 120.01(19) . .
N4 C21 C20 123.35(18) . .
N4 C22 C23 123.55(19) . .
C22 C23 C19 119.97(18) . .
O2 C24 O1 121.53(17) . .
O2 C24 C25 116.17(17) . .
O1 C24 C25 122.24(17) . .
O2 C24 Cd1 53.76(9) . .
O1 C24 Cd1 67.83(10) . .
C25 C24 Cd1 168.74(14) . .
C26 C25 C34 119.68(17) . .
C26 C25 C24 116.25(17) . .
C34 C25 C24 124.06(16) . .
C25 C26 C27 121.25(18) . .
C28 C27 C26 121.22(18) . .
C27 C28 C29 119.49(17) . .
C27 C28 C35 118.17(17) . .
C29 C28 C35 122.34(17) . .
C28 C29 C34 119.33(16) . .
C28 C29 C30 122.13(17) . .
C34 C29 C30 118.46(17) . .
C31 C30 C29 121.29(19) . .
C30 C31 C32 120.07(19) . .
C33 C32 C31 120.68(19) . .
C32 C33 C34 121.37(18) . .
C33 C34 C29 118.05(17) . .
C33 C34 C25 122.98(17) . .
C29 C34 C25 118.88(16) . .
O3 C35 O4 122.08(17) . .
O3 C35 C28 120.77(18) . .
O4 C35 C28 117.15(17) . .
O3 C35 Cd1 66.71(10) . 8_855
O4 C35 Cd1 56.49(9) . 8_855
C28 C35 Cd1 167.62(14) . 8_855
C16 C11 C12 119.53(18) . .
C16 C11 N1 118.87(17) . .
C12 C11 N1 121.59(17) . .

loop_
_geom_bond_atom_site_label_1
_geom_bond_atom_site_label_2
_geom_bond_distance
_geom_bond_site_symmetry_2
Cd1 O2 2.2124(14) .
Cd1 N4 2.2540(15) .
Cd1 O4 2.3032(14) 8_865
Cd1 N3 2.3678(16) 5_676
Cd1 O1 2.5215(14) .
Cd1 O3 2.5281(14) 8_865
Cd1 C24 2.7116(18) .
Cd1 C35 2.7467(19) 8_865
O1 C24 1.253(2) .
N1 C1 1.407(2) .
N1 C6 1.417(2) .
N1 C11 1.428(2) .
C1 N2 1.333(3) .
C1 C5 1.392(3) .
O2 C24 1.269(2) .
N3 C6 1.340(2) .
N3 C7 1.349(2) .
N3 Cd1 2.3678(16) 5_676
N2 C2 1.342(3) .
O3 C35 1.249(2) .
O3 Cd1 2.5281(14) 8_855
C2 C3 1.371(3) .
O4 C35 1.272(2) .
O4 Cd1 2.3032(14) 8_855
N4 C21 1.336(3) .
N4 C22 1.348(2) .
C3 C4 1.384(3) .
C4 C5 1.377(3) .
C6 C10 1.392(3) .
C7 C8 1.379(3) .
C8 C9 1.382(3) .
C9 C10 1.378(3) .
C12 C13 1.385(3) .
C12 C11 1.396(3) .
C13 C14 1.402(3) .
C14 C15 1.395(3) .
C14 C17 1.459(3) .
C15 C16 1.379(3) .
C16 C11 1.387(3) .
C17 C18 1.336(3) .
C18 C19 1.463(3) .
C19 C23 1.401(3) .
C19 C20 1.395(3) .
C20 C21 1.382(3) .
C22 C23 1.369(3) .
C24 C25 1.513(3) .
C25 C26 1.374(3) .
C25 C34 1.430(3) .
C26 C27 1.403(3) .
C27 C28 1.373(3) .
C28 C29 1.430(3) .
C28 C35 1.504(3) .
C29 C34 1.436(3) .
C29 C30 1.422(3) .
C30 C31 1.367(3) .
C31 C32 1.400(3) .
C32 C33 1.364(3) .
C33 C34 1.420(3) .
C35 Cd1 2.7467(19) 8_855
